data_2300104
loop_
_publ_author_name
'Kusz, Joachim'
'Schollmeyer, Dieter'
'Spiering, Hartmunt'
'G\"utlich, Philipp'

_publ_section_title
;
 The LIESST state of [Fe(pic)~3~]Cl~2~.EtOH -- the superstructure under
 continuous irradiation
;
_journal_coden_ASTM JACGAR
_journal_issue 3
_journal_name_full 'Journal of Applied Crystallography'
_journal_page_first 528
_journal_page_last 536
_journal_paper_doi 10.1107/S0021889805009891
_journal_volume 38
_journal_year 2005
_chemical_formula_moiety 'C18 H24 Fe N6, C2 H6 O, 2(Cl)'
_chemical_formula_sum 'C20 H30 Cl2 Fe N6 O'
_chemical_formula_weight 497.25
_chemical_name_common
;
 tris(2-Picolylamine)-iron(ii) chloride ethanol solvate
;
_chemical_name_systematic
;
 tris(2-Picolylamine)-iron(ii) chloride ethanol solvate
;
_space_group_IT_number 14
_symmetry_cell_setting monoclinic
_symmetry_space_group_name_Hall '-P 2ybc'
_symmetry_space_group_name_H-M 'P 1 21/c 1'
_atom_sites_solution_hydrogens geom
_atom_sites_solution_primary direct
_atom_sites_solution_secondary difmap
_audit_creation_method SHELXL-97
_cell_angle_alpha 90.00
_cell_angle_beta 117.33(3)
_cell_angle_gamma 90.00
_cell_formula_units_Z 4
_cell_length_a 10.8041(9)
_cell_length_b 21.6945(14)
_cell_length_c 11.395(4)
_cell_measurement_reflns_used 25
_cell_measurement_temperature 118.0(10)
_cell_measurement_theta_max 26.8
_cell_measurement_theta_min 21.5
_cell_volume 2372.7(11)
_computing_cell_refinement 'Enraf Nonius Software V5'
_computing_data_collection 'Enraf Nonius Software V5'
_computing_data_reduction 'Corinc (Dr\"ager, 1971)'
_computing_molecular_graphics 'PLATON (Spek, 2003)'
_computing_publication_material 'SHELXL-97 (Sheldrick, 1997)'
_computing_structure_refinement 'SHELXL-97 (Sheldrick, 1997)'
_computing_structure_solution 'SIR-92 (Altomare, 1994)'
_diffrn_ambient_temperature 118.0(10)
_diffrn_detector_area_resol_mean 'point detector'
_diffrn_measured_fraction_theta_full 0.973
_diffrn_measured_fraction_theta_max 0.973
_diffrn_measurement_device_type 'CAD4 Enraf Nonius'
_diffrn_measurement_method \q/2\w
_diffrn_radiation_monochromator graphite
_diffrn_radiation_source 'rotating anode'
_diffrn_radiation_type CuK\a
_diffrn_radiation_wavelength 1.54178
_diffrn_reflns_av_R_equivalents 0.0532
_diffrn_reflns_av_sigmaI/netI 0.0550
_diffrn_reflns_limit_h_max 13
_diffrn_reflns_limit_h_min -11
_diffrn_reflns_limit_k_max 0
_diffrn_reflns_limit_k_min -27
_diffrn_reflns_limit_l_max 0
_diffrn_reflns_limit_l_min -14
_diffrn_reflns_number 5041
_diffrn_reflns_theta_full 73.75
_diffrn_reflns_theta_max 73.75
_diffrn_reflns_theta_min 4.08
_diffrn_standards_decay_% 7.8
_diffrn_standards_interval_count -
_diffrn_standards_interval_time 60
_diffrn_standards_number 3
_exptl_absorpt_coefficient_mu 7.357
_exptl_absorpt_correction_T_max 0.414
_exptl_absorpt_correction_T_min 0.399
_exptl_absorpt_correction_type none
_exptl_crystal_colour red
_exptl_crystal_density_diffrn 1.392
_exptl_crystal_density_method 'not measured'
_exptl_crystal_description block
_exptl_crystal_F_000 1040
_exptl_crystal_size_max 0.46
_exptl_crystal_size_mid 0.12
_exptl_crystal_size_min 0.12
_refine_diff_density_max 1.357
_refine_diff_density_min -1.431
_refine_ls_extinction_coef 0.0008(2)
_refine_ls_extinction_expression Fc^*^=kFc[1+0.001xFc^2^\l^3^/sin(2\q)]^-1/4^
_refine_ls_extinction_method SHELXL
_refine_ls_goodness_of_fit_ref 1.134
_refine_ls_hydrogen_treatment mixed
_refine_ls_matrix_type full
_refine_ls_number_parameters 274
_refine_ls_number_reflns 4798
_refine_ls_number_restraints 0
_refine_ls_restrained_S_all 1.134
_refine_ls_R_factor_all 0.1001
_refine_ls_R_factor_gt 0.0754
_refine_ls_shift/su_max 0.000
_refine_ls_shift/su_mean 0.000
_refine_ls_structure_factor_coef Fsqd
_refine_ls_weighting_details 'w=1/[\s^2^(Fo^2^)+(0.1071P)^2^+2.3150P] where P=(Fo^2^+2Fc^2^)/3'
_refine_ls_weighting_scheme calc
_refine_ls_wR_factor_gt 0.1822
_refine_ls_wR_factor_ref 0.1965
_reflns_number_gt 3612
_reflns_number_total 4798
_reflns_threshold_expression >2sigma(I)
_cod_duplicate_entry 2300093
_cod_data_source_file aj5030.cif
_cod_data_source_block ev_fpic118
_cod_depositor_comments
;
The following automatic conversions were performed:

'_refine_ls_weighting_scheme' value 'calc
w=1/[\s^2^(Fo^2^)+(0.1071P)^2^+2.3150P] where P=(Fo^2^+2Fc^2^)/3' was
changed to 'calc'. New tag '_refine_ls_weighting_details' was
created. The value of the new tag was set to
'w=1/[\s^2^(Fo^2^)+(0.1071P)^2^+2.3150P] where P=(Fo^2^+2Fc^2^)/3'.

Automatic conversion script
Id: cif_fix_values 3143 2015-03-26 13:38:13Z robertas 
;
_cod_original_cell_volume 2372.7(9)
_cod_original_sg_symbol_H-M 'P 21/c'
_cod_database_code 2300104

loop_
_symmetry_equiv_pos_as_xyz
'x, y, z'
'-x, y+1/2, -z+1/2'
'-x, -y, -z'
'x, -y-1/2, z-1/2'

loop_
_atom_site_label
_atom_site_fract_x
_atom_site_fract_y
_atom_site_fract_z
_atom_site_U_iso_or_equiv
_atom_site_adp_type
_atom_site_calc_flag
_atom_site_refinement_flags
_atom_site_occupancy
_atom_site_disorder_assembly
_atom_site_disorder_group
_atom_site_type_symbol
Fe1 0.02844(7) 0.13394(3) 0.80450(7) 0.0227(2) Uani d . 1 . . Fe
Cl2 0.26469(11) 0.27405(6) 1.08044(12) 0.0336(3) Uani d . 1 . . Cl
Cl1 -0.13622(12) 0.06958(6) 1.06252(11) 0.0309(3) Uani d . 1 . . Cl
N6 -0.1439(4) 0.18945(18) 0.7646(4) 0.0270(9) Uani d . 1 . . N
N4 0.2316(5) 0.1009(2) 0.8755(5) 0.0338(10) Uani d . 1 . . N
N1 -0.0619(4) 0.0509(2) 0.8160(4) 0.0299(9) Uani d . 1 . . N
H1A -0.1048 0.0547 0.8726 0.036 Uiso d R 1 . . H
H1B 0.0110 0.0224 0.8396 0.036 Uiso d R 1 . . H
N5 0.0959(4) 0.21908(18) 0.7674(4) 0.0231(8) Uani d . 1 . . N
H5A 0.1472 0.2338 0.8562 0.028 Uiso d R 1 . . H
H5B 0.1751 0.2215 0.7421 0.028 Uiso d R 1 . . H
N3 0.1005(5) 0.1429(3) 1.0074(6) 0.0581(18) Uani d . 1 . . N
H3A 0.0379 0.1379 1.0234 0.070 Uiso d R 1 . . H
H3B 0.1224 0.1830 1.0147 0.070 Uiso d R 1 . . H
N2 -0.0502(4) 0.10136(19) 0.6105(4) 0.0247(8) Uani d . 1 . . N
C2 -0.1391(5) 0.0534(2) 0.5792(5) 0.0266(10) Uani d . 1 . . C
C15 -0.2561(5) 0.2855(2) 0.6706(5) 0.0283(10) Uani d . 1 . . C
H15 -0.2559 0.3230 0.6277 0.034 Uiso calc R 1 . . H
O32 0.3050(5) 0.3907(3) 0.9344(6) 0.0660(14) Uani d . 1 . . O
H32 0.280(2) 0.344(4) 0.983(4) 0.099 Uiso calc R 1 . . H
C18 -0.2484(5) 0.1780(3) 0.7948(5) 0.0322(11) Uani d . 1 . . C
H18 -0.2449 0.1409 0.8406 0.039 Uiso calc R 1 . . H
C5 -0.0673(5) 0.0941(2) 0.3932(5) 0.0314(11) Uani d . 1 . . C
H5 -0.0409 0.1092 0.3296 0.038 Uiso calc R 1 . . H
C8 0.2991(5) 0.0919(2) 1.0067(6) 0.0347(12) Uani d . 1 . . C
C13 -0.0256(5) 0.2573(2) 0.6800(5) 0.0265(10) Uani d . 1 . . C
H13A -0.0511 0.2483 0.5865 0.032 Uiso calc R 1 . . H
H13B -0.0010 0.3015 0.6964 0.032 Uiso calc R 1 . . H
C11 0.4451(7) 0.0848(3) 0.8649(7) 0.0464(16) Uani d . 1 . . C
H11 0.4935 0.0827 0.8134 0.056 Uiso calc R 1 . . H
C3 -0.1947(6) 0.0247(2) 0.4579(5) 0.0336(11) Uani d . 1 . . C
H3 -0.2574 -0.0088 0.4394 0.040 Uiso calc R 1 . . H
C14 -0.1472(5) 0.2438(2) 0.7058(5) 0.0238(9) Uani d . 1 . . C
C16 -0.3647(5) 0.2716(2) 0.6986(5) 0.0311(11) Uani d . 1 . . C
H16 -0.4411 0.2991 0.6741 0.037 Uiso calc R 1 . . H
C1 -0.1752(5) 0.0327(2) 0.6874(5) 0.0310(11) Uani d . 1 . . C
H1AA -0.2636 0.0522 0.6743 0.037 Uiso calc R 1 . . H
H1BB -0.1875 -0.0126 0.6839 0.037 Uiso calc R 1 . . H
C9 0.4400(6) 0.0791(3) 1.0715(6) 0.0402(13) Uani d . 1 . . C
H9 0.4854 0.0729 1.1644 0.048 Uiso calc R 1 . . H
C6 -0.0150(5) 0.1209(2) 0.5168(5) 0.0296(10) Uani d . 1 . . C
H6 0.0482 0.1544 0.5370 0.036 Uiso calc R 1 . . H
C4 -0.1581(6) 0.0453(3) 0.3636(5) 0.0366(12) Uani d . 1 . . C
H4 -0.1951 0.0261 0.2794 0.044 Uiso calc R 1 . . H
C7 0.2103(6) 0.0973(4) 1.0748(6) 0.0525(19) Uani d . 1 . . C
H7A 0.1680 0.0568 1.0747 0.063 Uiso calc R 1 . . H
H7B 0.2682 0.1100 1.1678 0.063 Uiso calc R 1 . . H
C12 0.3043(6) 0.0974(2) 0.8068(7) 0.0385(13) Uani d . 1 . . C
H12 0.2567 0.1038 0.7141 0.046 Uiso calc R 1 . . H
C17 -0.3598(5) 0.2168(2) 0.7633(5) 0.0317(11) Uani d . 1 . . C
H17 -0.4320 0.2063 0.7853 0.038 Uiso calc R 1 . . H
C31 0.4475(7) 0.3928(3) 0.9705(7) 0.0524(16) Uani d . 1 . . C
H31A 0.4994 0.3955 1.0680 0.063 Uiso calc R 1 . . H
H31B 0.4661 0.4312 0.9344 0.063 Uiso calc R 1 . . H
C30 0.5044(7) 0.3405(4) 0.9271(7) 0.061(2) Uani d . 1 . . C
H30A 0.4942 0.3024 0.9681 0.091 Uiso calc R 1 . . H
H30B 0.6032 0.3478 0.9538 0.091 Uiso calc R 1 . . H
H30C 0.4534 0.3367 0.8308 0.091 Uiso calc R 1 . . H
C10 0.5143(6) 0.0753(3) 1.0008(7) 0.0434(14) Uani d . 1 . . C
H10 0.6112 0.0663 1.0440 0.052 Uiso calc R 1 . . H

loop_
_atom_site_aniso_label
_atom_site_aniso_U_11
_atom_site_aniso_U_22
_atom_site_aniso_U_33
_atom_site_aniso_U_12
_atom_site_aniso_U_13
_atom_site_aniso_U_23
Fe1 0.0113(3) 0.0267(4) 0.0313(4) -0.0008(3) 0.0108(3) -0.0062(3)
Cl2 0.0172(5) 0.0509(8) 0.0349(6) -0.0059(5) 0.0139(5) -0.0084(5)
Cl1 0.0252(6) 0.0421(7) 0.0282(5) 0.0137(5) 0.0148(5) 0.0027(5)
N6 0.0109(17) 0.025(2) 0.040(2) 0.0003(15) 0.0079(16) 0.0057(17)
N4 0.037(2) 0.026(2) 0.052(3) -0.0109(18) 0.033(2) -0.0114(19)
N1 0.025(2) 0.039(2) 0.025(2) 0.0149(17) 0.0103(17) -0.0003(16)
N5 0.0163(17) 0.026(2) 0.0297(19) -0.0017(15) 0.0130(15) -0.0018(15)
N3 0.027(2) 0.087(4) 0.074(4) -0.024(3) 0.034(3) -0.050(3)
N2 0.0191(18) 0.036(2) 0.0195(18) 0.0080(16) 0.0094(15) 0.0008(15)
C2 0.024(2) 0.031(2) 0.026(2) 0.0091(19) 0.0123(19) 0.0045(18)
C15 0.020(2) 0.025(2) 0.039(3) 0.0015(18) 0.012(2) 0.0025(19)
O32 0.047(3) 0.070(3) 0.089(4) 0.010(2) 0.038(3) 0.014(3)
C18 0.014(2) 0.036(3) 0.041(3) -0.0027(19) 0.008(2) 0.008(2)
C5 0.035(3) 0.035(3) 0.023(2) 0.007(2) 0.013(2) 0.0025(19)
C8 0.030(3) 0.034(3) 0.047(3) -0.018(2) 0.023(2) -0.020(2)
C13 0.023(2) 0.025(2) 0.033(2) 0.0016(18) 0.015(2) 0.0004(18)
C11 0.055(4) 0.025(3) 0.084(5) 0.004(2) 0.053(4) 0.004(3)
C3 0.038(3) 0.031(3) 0.029(2) 0.003(2) 0.013(2) -0.002(2)
C14 0.020(2) 0.020(2) 0.031(2) -0.0011(17) 0.0111(19) 0.0020(17)
C16 0.019(2) 0.028(2) 0.044(3) 0.0058(19) 0.013(2) 0.002(2)
C1 0.031(3) 0.034(3) 0.028(2) 0.001(2) 0.013(2) -0.001(2)
C9 0.032(3) 0.035(3) 0.056(3) -0.008(2) 0.023(3) -0.010(2)
C6 0.024(2) 0.038(3) 0.029(2) 0.006(2) 0.014(2) 0.000(2)
C4 0.050(3) 0.038(3) 0.020(2) 0.006(2) 0.015(2) -0.003(2)
C7 0.028(3) 0.103(6) 0.029(3) -0.022(3) 0.014(2) -0.024(3)
C12 0.048(3) 0.023(3) 0.066(4) 0.006(2) 0.044(3) 0.004(2)
C17 0.017(2) 0.036(3) 0.044(3) -0.0025(19) 0.015(2) 0.006(2)
C31 0.037(3) 0.059(4) 0.059(4) 0.002(3) 0.020(3) 0.006(3)
C30 0.048(4) 0.091(6) 0.045(4) 0.027(4) 0.023(3) 0.013(4)
C10 0.034(3) 0.025(3) 0.079(4) 0.000(2) 0.033(3) -0.003(3)

loop_
_atom_type_symbol
_atom_type_description
_atom_type_scat_dispersion_real
_atom_type_scat_dispersion_imag
_atom_type_scat_source
C C 0.0181 0.0091 'International Tables Vol C Tables 4.2.6.8 and 6.1.1.4'
H H 0.0000 0.0000 'International Tables Vol C Tables 4.2.6.8 and 6.1.1.4'
N N 0.0311 0.0180 'International Tables Vol C Tables 4.2.6.8 and 6.1.1.4'
O O 0.0492 0.0322 'International Tables Vol C Tables 4.2.6.8 and 6.1.1.4'
Cl Cl 0.3639 0.7018 'International Tables Vol C Tables 4.2.6.8 and 6.1.1.4'
Fe Fe -1.1336 3.1974 'International Tables Vol C Tables 4.2.6.8 and 6.1.1.4'

loop_
_geom_angle_atom_site_label_1
_geom_angle_atom_site_label_2
_geom_angle_atom_site_label_3
_geom_angle_site_symmetry_1
_geom_angle_site_symmetry_3
_geom_angle
_geom_angle_publ_flag
N3 Fe1 N1 . . 87.6(2) ?
N3 Fe1 N6 . . 91.71(19) ?
N1 Fe1 N6 . . 96.67(15) ?
N3 Fe1 N4 . . 79.09(19) ?
N1 Fe1 N4 . . 96.82(16) ?
N6 Fe1 N4 . . 163.30(16) ?
N3 Fe1 N2 . . 165.3(2) ?
N1 Fe1 N2 . . 78.43(16) ?
N6 Fe1 N2 . . 94.34(16) ?
N4 Fe1 N2 . . 97.96(16) ?
N3 Fe1 N5 . . 98.9(2) ?
N1 Fe1 N5 . . 172.15(15) ?
N6 Fe1 N5 . . 78.78(15) ?
N4 Fe1 N5 . . 88.81(15) ?
N2 Fe1 N5 . . 95.43(16) ?
C18 N6 C14 . . 117.0(4) ?
C18 N6 Fe1 . . 127.4(3) ?
C14 N6 Fe1 . . 115.5(3) ?
C12 N4 C8 . . 118.5(5) ?
C12 N4 Fe1 . . 126.0(4) ?
C8 N4 Fe1 . . 114.7(3) ?
C1 N1 Fe1 . . 111.7(3) ?
C13 N5 Fe1 . . 110.2(3) ?
C7 N3 Fe1 . . 108.7(3) ?
C2 N2 C6 . . 117.1(4) ?
C2 N2 Fe1 . . 115.8(3) ?
C6 N2 Fe1 . . 127.0(4) ?
N2 C2 C3 . . 123.0(4) ?
N2 C2 C1 . . 115.4(4) ?
C3 C2 C1 . . 121.6(5) ?
C16 C15 C14 . . 119.1(5) ?
N6 C18 C17 . . 123.8(5) ?
C4 C5 C6 . . 118.9(5) ?
N4 C8 C9 . . 121.7(5) ?
N4 C8 C7 . . 114.7(5) ?
C9 C8 C7 . . 123.6(6) ?
N5 C13 C14 . . 110.1(4) ?
C12 C11 C10 . . 118.3(5) ?
C2 C3 C4 . . 119.1(5) ?
N6 C14 C15 . . 122.7(4) ?
N6 C14 C13 . . 116.2(4) ?
C15 C14 C13 . . 121.1(4) ?
C15 C16 C17 . . 118.6(4) ?
N1 C1 C2 . . 108.9(4) ?
C10 C9 C8 . . 119.7(6) ?
N2 C6 C5 . . 122.8(5) ?
C5 C4 C3 . . 119.1(5) ?
N3 C7 C8 . . 109.9(6) ?
N4 C12 C11 . . 122.9(6) ?
C18 C17 C16 . . 118.7(4) ?
O32 C31 C30 . . 116.5(6) ?
C9 C10 C11 . . 118.9(6) ?

loop_
_geom_bond_atom_site_label_1
_geom_bond_atom_site_label_2
_geom_bond_site_symmetry_2
_geom_bond_distance
_geom_bond_publ_flag
Fe1 N3 . 2.082(6) ?
Fe1 N1 . 2.082(5) ?
Fe1 N6 . 2.085(4) ?
Fe1 N4 . 2.087(5) ?
Fe1 N2 . 2.094(4) ?
Fe1 N5 . 2.099(4) ?
N6 C18 . 1.346(6) ?
N6 C14 . 1.347(6) ?
N4 C12 . 1.341(6) ?
N4 C8 . 1.344(7) ?
N1 C1 . 1.468(6) ?
N5 C13 . 1.484(6) ?
N3 C7 . 1.462(9) ?
N2 C2 . 1.348(6) ?
N2 C6 . 1.355(6) ?
C2 C3 . 1.377(7) ?
C2 C1 . 1.522(6) ?
C15 C16 . 1.384(7) ?
C15 C14 . 1.389(6) ?
O32 C31 . 1.400(7) ?
C18 C17 . 1.375(7) ?
C5 C4 . 1.377(8) ?
C5 C6 . 1.382(7) ?
C8 C9 . 1.382(8) ?
C8 C7 . 1.489(7) ?
C13 C14 . 1.501(6) ?
C11 C12 . 1.378(8) ?
C11 C10 . 1.392(10) ?
C3 C4 . 1.378(7) ?
C16 C17 . 1.387(7) ?
C9 C10 . 1.376(8) ?
C31 C30 . 1.480(10) ?
